data_7219058
loop_
_publ_author_name
'Ren, XiaoMing'
'Sui, Yun-Xia'
'Chen, Tian-Yu'
'Ning, Wei-Hua'

_publ_section_title
;
 Investigation of structural and magnetic properties for two
 one-dimensional platinum-bis-dithiolene spin-Peierls-like transition
 salts
;
_journal_name_full 'RSC Adv.'
_journal_paper_doi 10.1039/C4RA14505D
_journal_year 2014
_chemical_formula_sum 'C20 H11 Br N5 Pt S4'
_chemical_formula_weight 724.58
_chemical_name_systematic
;
?
;
_space_group_IT_number 14
_symmetry_space_group_name_Hall '-P 2ybc'
_symmetry_space_group_name_H-M 'P 1 21/c 1'
_atom_sites_solution_hydrogens geom
_atom_sites_solution_primary direct
_atom_sites_solution_secondary difmap
_audit_block_doi 10.5517/cc69cd7
_audit_creation_method SHELXL-97
_audit_update_record
;
2002-06-13 deposited with the CCDC.
2014-12-12 downloaded from the CCDC.
;
_cell_angle_alpha 90.00
_cell_angle_beta 103.71(3)
_cell_angle_gamma 90.00
_cell_formula_units_Z 4
_cell_length_a 12.181(2)
_cell_length_b 26.728(5)
_cell_length_c 7.4012(15)
_cell_measurement_temperature 293(2)
_cell_volume 2341.0(8)
_computing_structure_refinement 'SHELXL-97 (Sheldrick, 1997)'
_computing_structure_solution 'SHELXS-97 (Sheldrick, 1990)'
_diffrn_ambient_temperature 293(2)
_diffrn_measured_fraction_theta_full 0.991
_diffrn_measured_fraction_theta_max 0.991
_diffrn_radiation_monochromator graphite
_diffrn_radiation_source 'fine-focus sealed tube'
_diffrn_radiation_type MoK\a
_diffrn_radiation_wavelength 0.71073
_diffrn_reflns_av_R_equivalents 0.0518
_diffrn_reflns_av_sigmaI/netI 0.0533
_diffrn_reflns_limit_h_max 14
_diffrn_reflns_limit_h_min -13
_diffrn_reflns_limit_k_max 31
_diffrn_reflns_limit_k_min -31
_diffrn_reflns_limit_l_max 8
_diffrn_reflns_limit_l_min -8
_diffrn_reflns_number 14676
_diffrn_reflns_theta_full 25.00
_diffrn_reflns_theta_max 25.00
_diffrn_reflns_theta_min 1.72
_exptl_absorpt_coefficient_mu 8.076
_exptl_crystal_density_diffrn 2.056
_exptl_crystal_density_method 'not measured'
_exptl_crystal_F_000 1372
_refine_diff_density_max 0.880
_refine_diff_density_min -1.073
_refine_diff_density_rms 0.090
_refine_ls_extinction_coef 0.000470(19)
_refine_ls_extinction_expression Fc^*^=kFc[1+0.001xFc^2^\l^3^/sin(2\q)]^-1/4^
_refine_ls_extinction_method SHELXL
_refine_ls_goodness_of_fit_ref 1.067
_refine_ls_hydrogen_treatment mixed
_refine_ls_matrix_type full
_refine_ls_number_parameters 281
_refine_ls_number_reflns 4087
_refine_ls_number_restraints 0
_refine_ls_restrained_S_all 1.067
_refine_ls_R_factor_all 0.0660
_refine_ls_R_factor_gt 0.0336
_refine_ls_shift/su_max 0.001
_refine_ls_shift/su_mean 0.000
_refine_ls_structure_factor_coef Fsqd
_refine_ls_weighting_details 'calc w=1/[\s^2^(Fo^2^)+(0.0033P)^2^+0.0000P] where P=(Fo^2^+2Fc^2^)/3'
_refine_ls_weighting_scheme calc
_refine_ls_wR_factor_gt 0.0349
_refine_ls_wR_factor_ref 0.0373
_reflns_number_gt 2717
_reflns_number_total 4087
_reflns_threshold_expression >2sigma(I)
_cod_data_source_file c4ra14505d2.cif
_cod_data_source_block 2
_cod_original_cell_volume 2340.9(8)
_cod_database_code 7219058

loop_
_symmetry_equiv_pos_as_xyz
'x, y, z'
'-x, y+1/2, -z+1/2'
'-x, -y, -z'
'x, -y-1/2, z-1/2'

loop_
_atom_site_label
_atom_site_type_symbol
_atom_site_fract_x
_atom_site_fract_y
_atom_site_fract_z
_atom_site_U_iso_or_equiv
_atom_site_adp_type
_atom_site_occupancy
_atom_site_symmetry_multiplicity
_atom_site_calc_flag
_atom_site_refinement_flags
Pt1 Pt 0.77159(2) 0.772820(9) 0.04168(4) 0.05644(8) Uani 1 1 d .
S1 S 0.62660(11) 0.71880(6) -0.0586(2) 0.0636(5) Uani 1 1 d .
S2 S 0.89049(12) 0.70731(6) 0.1189(2) 0.0646(5) Uani 1 1 d .
S3 S 0.65820(13) 0.84004(6) -0.0517(3) 0.0660(5) Uani 1 1 d .
S4 S 0.91922(13) 0.82455(6) 0.1451(2) 0.0698(5) Uani 1 1 d .
N1 N 0.5631(5) 0.5851(2) -0.1266(9) 0.097(2) Uani 1 1 d .
N2 N 0.9051(5) 0.5716(2) 0.1078(9) 0.097(2) Uani 1 1 d .
N3 N 0.6691(5) 0.9761(2) -0.1080(10) 0.104(2) Uani 1 1 d .
N4 N 1.0106(6) 0.9526(2) 0.1558(9) 0.113(2) Uani 1 1 d .
C1 C 0.6198(6) 0.6184(3) -0.0786(10) 0.071(2) Uani 1 1 d .
C2 C 0.6920(5) 0.6620(2) -0.0232(8) 0.0566(17) Uani 1 1 d .
C3 C 0.8051(5) 0.6568(2) 0.0515(9) 0.0538(17) Uani 1 1 d .
C4 C 0.8586(5) 0.6094(3) 0.0806(9) 0.072(2) Uani 1 1 d .
C5 C 0.7074(6) 0.9380(3) -0.0590(10) 0.078(2) Uani 1 1 d .
C6 C 0.7517(5) 0.8891(2) -0.0013(9) 0.0652(19) Uani 1 1 d .
C7 C 0.8624(5) 0.8821(2) 0.0830(9) 0.0627(18) Uani 1 1 d .
C8 C 0.9414(6) 0.9225(3) 0.1217(10) 0.078(2) Uani 1 1 d .
Br1 Br 0.24512(9) 0.83038(2) 0.50455(10) 0.1050(3) Uani 1 1 d .
C14 C 0.2819(7) 0.6018(2) 0.5589(10) 0.0814(19) Uani 1 1 d .
H14A H 0.3512 0.5938 0.6498 0.098 Uiso 1 1 calc R
H14B H 0.2190 0.5904 0.6076 0.098 Uiso 1 1 calc R
C20 C 0.3674(5) 0.6874(3) 0.5792(9) 0.074(2) Uani 1 1 d .
H20A H 0.4381 0.6725 0.6188 0.089 Uiso 1 1 calc R
N5 N 0.2806(4) 0.57450(15) 0.3820(7) 0.0633(13) Uani 1 1 d .
C17 C 0.1626(5) 0.7318(3) 0.4602(8) 0.0745(18) Uani 1 1 d .
H17A H 0.0924 0.7471 0.4201 0.089 Uiso 1 1 calc R
C16 C 0.1693(5) 0.6799(3) 0.4678(9) 0.0665(19) Uani 1 1 d .
H16A H 0.1045 0.6605 0.4301 0.080 Uiso 1 1 calc R
C19 C 0.3607(6) 0.7376(3) 0.5697(9) 0.078(2) Uani 1 1 d .
H19A H 0.4259 0.7569 0.6032 0.093 Uiso 1 1 calc R
C11 C 0.2806(11) 0.5284(2) 0.0544(13) 0.100(2) Uani 1 1 d .
H11A H 0.2801 0.5129 -0.0583 0.120 Uiso 1 1 calc R
C18 C 0.2559(6) 0.76045(19) 0.5097(8) 0.0632(17) Uani 1 1 d .
C15 C 0.2739(6) 0.65741(19) 0.5326(9) 0.0576(14) Uani 1 1 d .
C13 C 0.1835(5) 0.5581(2) 0.2708(11) 0.081(2) Uani 1 1 d .
H13A H 0.1159 0.5629 0.3060 0.097 Uiso 1 1 calc R
C9 C 0.3778(6) 0.5678(2) 0.3297(11) 0.080(2) Uani 1 1 d .
H9A H 0.4451 0.5792 0.4065 0.096 Uiso 1 1 calc R
C12 C 0.1830(8) 0.5350(3) 0.1099(13) 0.098(3) Uani 1 1 d .
H12A H 0.1152 0.5234 0.0356 0.118 Uiso 1 1 calc R
C10 C 0.3801(7) 0.5449(3) 0.1680(14) 0.100(2) Uani 1 1 d .
H10A H 0.4482 0.5405 0.1338 0.119 Uiso 1 1 calc R

loop_
_atom_site_aniso_label
_atom_site_aniso_U_11
_atom_site_aniso_U_22
_atom_site_aniso_U_33
_atom_site_aniso_U_23
_atom_site_aniso_U_13
_atom_site_aniso_U_12
Pt1 0.04763(11) 0.06659(14) 0.05411(13) -0.00496(17) 0.01006(9) 0.00128(16)
S1 0.0473(8) 0.0706(11) 0.0688(11) -0.0041(9) 0.0057(8) 0.0044(8)
S2 0.0478(8) 0.0725(11) 0.0678(11) -0.0030(8) 0.0027(8) -0.0019(7)
S3 0.0482(9) 0.0730(11) 0.0749(13) -0.0072(9) 0.0108(9) 0.0042(8)
S4 0.0536(9) 0.0736(11) 0.0794(12) -0.0011(9) 0.0102(9) -0.0007(8)
N1 0.075(4) 0.078(4) 0.131(6) -0.008(4) 0.008(4) -0.017(3)
N2 0.076(4) 0.074(4) 0.127(6) 0.005(4) -0.001(4) 0.008(3)
N3 0.089(5) 0.080(4) 0.132(6) -0.012(4) 0.005(4) 0.012(4)
N4 0.109(5) 0.099(5) 0.119(6) 0.004(4) 0.001(4) -0.029(4)
C1 0.057(4) 0.064(5) 0.084(5) 0.002(4) -0.001(4) 0.011(3)
C2 0.059(4) 0.065(4) 0.048(4) -0.002(3) 0.016(3) 0.000(3)
C3 0.050(4) 0.053(4) 0.056(4) 0.007(3) 0.009(3) 0.008(3)
C4 0.058(4) 0.077(5) 0.076(5) 0.008(4) 0.008(4) -0.005(4)
C5 0.067(5) 0.077(5) 0.089(5) -0.010(4) 0.014(4) 0.000(4)
C6 0.067(5) 0.065(4) 0.063(5) -0.011(3) 0.016(4) 0.001(3)
C7 0.056(4) 0.068(4) 0.062(4) -0.015(3) 0.010(3) -0.007(3)
C8 0.075(5) 0.074(5) 0.081(5) 0.000(4) 0.008(4) 0.003(4)
Br1 0.1673(9) 0.0776(4) 0.0724(6) -0.0092(4) 0.0331(6) -0.0131(5)
C14 0.092(5) 0.097(5) 0.051(4) 0.001(4) 0.009(4) 0.014(5)
C20 0.050(4) 0.096(6) 0.073(5) -0.004(4) 0.005(4) -0.013(4)
N5 0.060(3) 0.055(3) 0.072(4) 0.012(3) 0.010(3) 0.003(3)
C17 0.068(4) 0.077(5) 0.076(5) -0.016(4) 0.011(3) -0.002(4)
C16 0.042(4) 0.081(5) 0.073(5) -0.013(4) 0.006(3) -0.008(3)
C19 0.066(4) 0.090(6) 0.080(5) -0.003(4) 0.023(4) -0.020(4)
C11 0.152(8) 0.066(4) 0.089(6) -0.018(5) 0.043(6) -0.001(6)
C18 0.079(5) 0.068(4) 0.044(4) -0.004(3) 0.018(3) -0.011(4)
C15 0.061(3) 0.062(3) 0.047(3) -0.007(4) 0.010(3) 0.003(4)
C13 0.056(4) 0.070(4) 0.107(6) -0.002(4) 0.004(4) 0.001(3)
C9 0.060(4) 0.081(5) 0.103(6) -0.013(4) 0.025(4) -0.005(3)
C12 0.105(7) 0.079(5) 0.094(7) -0.020(4) -0.009(6) 0.004(4)
C10 0.097(6) 0.077(5) 0.138(8) -0.009(5) 0.054(6) 0.004(5)

loop_
_atom_type_symbol
_atom_type_description
_atom_type_scat_dispersion_real
_atom_type_scat_dispersion_imag
_atom_type_scat_source
C C 0.0033 0.0016 'International Tables Vol C Tables 4.2.6.8 and 6.1.1.4'
H H 0.0000 0.0000 'International Tables Vol C Tables 4.2.6.8 and 6.1.1.4'
N N 0.0061 0.0033 'International Tables Vol C Tables 4.2.6.8 and 6.1.1.4'
S S 0.1246 0.1234 'International Tables Vol C Tables 4.2.6.8 and 6.1.1.4'
Br Br -0.2901 2.4595 'International Tables Vol C Tables 4.2.6.8 and 6.1.1.4'
Pt Pt -1.7033 8.3905 'International Tables Vol C Tables 4.2.6.8 and 6.1.1.4'

loop_
_citation_id
_citation_doi
_citation_year
1 10.1021/ic035405+ 2004

loop_
_geom_angle_atom_site_label_1
_geom_angle_atom_site_label_2
_geom_angle_atom_site_label_3
_geom_angle
S4 Pt1 S2 88.71(6)
S4 Pt1 S1 178.24(6)
S2 Pt1 S1 89.55(6)
S4 Pt1 S3 89.81(6)
S2 Pt1 S3 176.04(7)
S1 Pt1 S3 91.94(6)
C2 S1 Pt1 102.5(2)
C3 S2 Pt1 103.3(2)
C6 S3 Pt1 102.4(2)
C7 S4 Pt1 102.8(2)
N1 C1 C2 178.1(8)
C3 C2 C1 121.0(6)
C3 C2 S1 123.0(5)
C1 C2 S1 116.1(4)
C2 C3 C4 122.5(6)
C2 C3 S2 121.6(5)
C4 C3 S2 115.9(4)
N2 C4 C3 177.7(7)
N3 C5 C6 177.8(7)
C7 C6 C5 121.7(6)
C7 C6 S3 121.8(5)
C5 C6 S3 116.5(4)
C6 C7 C8 122.3(6)
C6 C7 S4 123.1(5)
C8 C7 S4 114.6(5)
N4 C8 C7 175.3(7)
N5 C14 C15 112.5(5)
C19 C20 C15 122.3(6)
C9 N5 C13 119.3(6)
C9 N5 C14 119.4(6)
C13 N5 C14 121.3(6)
C18 C17 C16 121.2(6)
C15 C16 C17 119.1(5)
C20 C19 C18 119.7(6)
C12 C11 C10 118.8(8)
C17 C18 C19 119.3(5)
C17 C18 Br1 120.7(5)
C19 C18 Br1 120.0(5)
C20 C15 C16 118.4(5)
C20 C15 C14 121.6(6)
C16 C15 C14 120.0(6)
C12 C13 N5 120.8(7)
N5 C9 C10 121.4(7)
C13 C12 C11 120.5(8)
C9 C10 C11 119.2(8)

loop_
_geom_bond_atom_site_label_1
_geom_bond_atom_site_label_2
_geom_bond_distance
Pt1 S4 2.2536(17)
Pt1 S2 2.2578(16)
Pt1 S1 2.2656(16)
Pt1 S3 2.2718(17)
S1 C2 1.705(6)
S2 C3 1.705(5)
S3 C6 1.720(6)
S4 C7 1.704(6)
N1 C1 1.131(7)
N2 C4 1.152(7)
N3 C5 1.143(7)
N4 C8 1.148(7)
C1 C2 1.460(8)
C2 C3 1.365(8)
C3 C4 1.418(8)
C5 C6 1.438(8)
C6 C7 1.358(8)
C7 C8 1.431(9)
Br1 C18 1.873(5)
C14 N5 1.495(8)
C14 C15 1.500(7)
C20 C19 1.345(9)
C20 C15 1.367(8)
N5 C9 1.342(8)
N5 C13 1.343(7)
C17 C18 1.347(7)
C17 C16 1.391(8)
C16 C15 1.388(8)
C19 C18 1.390(8)
C11 C12 1.359(12)
C11 C10 1.374(10)
C13 C12 1.341(10)
C9 C10 1.350(9)
